data_1545513
loop_
_publ_author_name
'Heins, Spencer P.'
'Wolczanski, Peter T.'
'Cundari, Thomas R.'
'MacMillan, Samantha N.'

_publ_section_title
;
 Redox non-innocence permits catalytic nitrene carbonylation by
 (dadi)Ti&#xE001;NAd (Ad = adamantyl)
;
_journal_issue 5
_journal_name_full 'Chem. Sci.'
_journal_page_first 3410
_journal_paper_doi 10.1039/C6SC05610E
_journal_volume 8
_journal_year 2017
_chemical_formula_sum 'C49 H62 N4 O Ti'
_chemical_formula_weight 770.92
_space_group_crystal_system triclinic
_space_group_IT_number 2
_space_group_name_Hall '-P 1'
_space_group_name_H-M_alt 'P -1'
_symmetry_space_group_name_Hall '-P 1'
_symmetry_space_group_name_H-M 'P -1'
_atom_sites_solution_hydrogens geom
_audit_creation_method SHELXL-2014/7
_audit_update_record
;
2016-12-13 deposited with the CCDC.
2017-03-06 downloaded from the CCDC.
;
_cell_angle_alpha 105.738(3)
_cell_angle_beta 99.727(3)
_cell_angle_gamma 98.022(3)
_cell_formula_units_Z 2
_cell_length_a 13.1179(8)
_cell_length_b 13.2082(8)
_cell_length_c 13.7748(8)
_cell_measurement_reflns_used 9915
_cell_measurement_temperature 223(2)
_cell_measurement_theta_max 29.48
_cell_measurement_theta_min 2.47
_cell_volume 2220.5(2)
_computing_cell_refinement 'Bruker SAINT'
_computing_data_collection 'Bruker APEX2'
_computing_data_reduction 'Bruker SAINT'
_computing_molecular_graphics 'Bruker SHELXTL'
_computing_publication_material 'Bruker SHELXTL'
_computing_structure_refinement 'SHELXL-2014/7 (Sheldrick, 2014)'
_computing_structure_solution 'SHELXS-97 (Sheldrick 2008)'
_diffrn_ambient_temperature 223(2)
_diffrn_measured_fraction_theta_full 0.999
_diffrn_measured_fraction_theta_max 0.999
_diffrn_measurement_device_type 'Bruker APEX-II CCD'
_diffrn_measurement_method '\f and \w scans'
_diffrn_radiation_type MoK\a
_diffrn_radiation_wavelength 0.71073
_diffrn_reflns_av_R_equivalents 0.0313
_diffrn_reflns_av_unetI/netI 0.0282
_diffrn_reflns_Laue_measured_fraction_full 0.999
_diffrn_reflns_Laue_measured_fraction_max 0.999
_diffrn_reflns_limit_h_max 16
_diffrn_reflns_limit_h_min -16
_diffrn_reflns_limit_k_max 16
_diffrn_reflns_limit_k_min -16
_diffrn_reflns_limit_l_max 17
_diffrn_reflns_limit_l_min -16
_diffrn_reflns_number 40966
_diffrn_reflns_point_group_measured_fraction_full 0.999
_diffrn_reflns_point_group_measured_fraction_max 0.999
_diffrn_reflns_theta_full 25.242
_diffrn_reflns_theta_max 26.732
_diffrn_reflns_theta_min 1.633
_exptl_absorpt_coefficient_mu 0.232
_exptl_absorpt_correction_T_max 0.7460
_exptl_absorpt_correction_T_min 0.7031
_exptl_absorpt_correction_type multi-scan
_exptl_absorpt_process_details 'SADABS 2014/5'
_exptl_crystal_colour green
_exptl_crystal_density_diffrn 1.153
_exptl_crystal_description Block
_exptl_crystal_F_000 828
_exptl_crystal_size_max 0.340
_exptl_crystal_size_mid 0.200
_exptl_crystal_size_min 0.140
_refine_diff_density_max 0.258
_refine_diff_density_min -0.204
_refine_diff_density_rms 0.041
_refine_ls_extinction_method none
_refine_ls_goodness_of_fit_ref 1.041
_refine_ls_hydrogen_treatment constr
_refine_ls_matrix_type full
_refine_ls_number_parameters 609
_refine_ls_number_reflns 9425
_refine_ls_number_restraints 392
_refine_ls_restrained_S_all 1.044
_refine_ls_R_factor_all 0.0532
_refine_ls_R_factor_gt 0.0433
_refine_ls_shift/su_max 0.003
_refine_ls_shift/su_mean 0.000
_refine_ls_structure_factor_coef Fsqd
_refine_ls_weighting_details 'w=1/[\s^2^(Fo^2^)+(0.0633P)^2^+0.6280P] where P=(Fo^2^+2Fc^2^)/3'
_refine_ls_weighting_scheme calc
_refine_ls_wR_factor_gt 0.1131
_refine_ls_wR_factor_ref 0.1215
_reflns_Friedel_coverage 0.000
_reflns_number_gt 7781
_reflns_number_total 9425
_reflns_threshold_expression 'I > 2\s(I)'
_cod_data_source_file c6sc05610e2.cif
_cod_data_source_block sh19_a
_cod_depositor_comments 'Adding full bibliography for 1545511--1545513.cif.'
_cod_database_code 1545513
_shelx_shelxl_version_number 2014/7
_shelx_space_group_comment
; 
The symmetry employed for this shelxl refinement is uniquely defined 
by the following loop, which should always be used as a source of 
symmetry information in preference to the above space-group names. 
They are only intended as comments. 
;
_shelx_estimated_absorpt_t_min 0.925
_shelx_estimated_absorpt_t_max 0.968

loop_
_space_group_symop_operation_xyz
'x, y, z'
'-x, -y, -z'

loop_
_atom_site_label
_atom_site_type_symbol
_atom_site_fract_x
_atom_site_fract_y
_atom_site_fract_z
_atom_site_U_iso_or_equiv
_atom_site_adp_type
_atom_site_occupancy
_atom_site_site_symmetry_order
_atom_site_calc_flag
_atom_site_refinement_flags_posn
_atom_site_refinement_flags_adp
_atom_site_refinement_flags_occupancy
_atom_site_disorder_assembly
_atom_site_disorder_group
Ti Ti 0.34419(2) 0.78717(2) 0.36319(2) 0.02887(9) Uani 1 1 d . . . . .
O O 0.37855(8) 0.85681(9) 0.28810(8) 0.0370(2) Uani 1 1 d . . . . .
N1 N 0.20982(9) 0.83455(10) 0.40138(9) 0.0312(3) Uani 1 1 d . . . . .
N2 N 0.39739(10) 0.89864(10) 0.52031(9) 0.0321(3) Uani 1 1 d . . . . .
N3 N 0.50328(9) 0.77443(10) 0.42386(10) 0.0334(3) Uani 1 1 d . . . . .
N4 N 0.35214(9) 0.63096(10) 0.28934(9) 0.0311(3) Uani 1 1 d . . . . .
C1 C 0.21931(12) 0.91171(12) 0.49432(12) 0.0334(3) Uani 1 1 d . . . . .
C2 C 0.13615(14) 0.95830(14) 0.52832(13) 0.0429(4) Uani 1 1 d . . . . .
H2 H 0.0680 0.9370 0.4860 0.051 Uiso 1 1 calc R U . . .
C3 C 0.15440(15) 1.03483(15) 0.62333(14) 0.0500(4) Uani 1 1 d . . . . .
H3 H 0.0980 1.0647 0.6449 0.060 Uiso 1 1 calc R U . . .
C4 C 0.25453(15) 1.06917(15) 0.68836(14) 0.0504(4) Uani 1 1 d . . . . .
H4 H 0.2651 1.1214 0.7529 0.060 Uiso 1 1 calc R U . . .
C5 C 0.33741(14) 1.02609(14) 0.65744(13) 0.0432(4) Uani 1 1 d . . . . .
H5 H 0.4051 1.0486 0.7007 0.052 Uiso 1 1 calc R U . . .
C6 C 0.32052(12) 0.94853(12) 0.56131(12) 0.0337(3) Uani 1 1 d . . . . .
C7 C 0.49569(12) 0.91174(13) 0.56583(12) 0.0374(3) Uani 1 1 d . . . . .
H7 H 0.5251 0.9623 0.6308 0.045 Uiso 1 1 calc R U . . .
C8 C 0.55597(12) 0.84375(13) 0.51000(13) 0.0381(4) Uani 1 1 d . . . . .
H8 H 0.6285 0.8490 0.5341 0.046 Uiso 1 1 calc R U . . .
C9 C 0.53778(12) 0.69418(13) 0.35677(12) 0.0345(3) Uani 1 1 d . . . . .
C10 C 0.64352(13) 0.68585(16) 0.35769(14) 0.0448(4) Uani 1 1 d . . . . .
H10 H 0.6982 0.7397 0.4039 0.054 Uiso 1 1 calc R U . . .
C11 C 0.66626(14) 0.59892(17) 0.29088(15) 0.0515(5) Uani 1 1 d . . . . .
H11 H 0.7368 0.5928 0.2908 0.062 Uiso 1 1 calc R U . . .
C12 C 0.58451(15) 0.51952(16) 0.22293(14) 0.0480(4) Uani 1 1 d . . . . .
H12 H 0.6009 0.4594 0.1782 0.058 Uiso 1 1 calc R U . . .
C13 C 0.48024(14) 0.52674(14) 0.21947(13) 0.0403(4) Uani 1 1 d . . . . .
H13 H 0.4268 0.4720 0.1725 0.048 Uiso 1 1 calc R U . . .
C14 C 0.45334(12) 0.61608(12) 0.28619(12) 0.0325(3) Uani 1 1 d . . . . .
C15 C 0.26986(11) 0.53992(12) 0.23265(11) 0.0317(3) Uani 1 1 d . . . . .
C16 C 0.24626(13) 0.45841(13) 0.27794(13) 0.0400(4) Uani 1 1 d . . . . .
C17 C 0.16991(15) 0.36794(14) 0.21925(16) 0.0483(4) Uani 1 1 d . . . . .
H17 H 0.1539 0.3120 0.2476 0.058 Uiso 1 1 calc R U . . .
C18 C 0.11766(14) 0.35885(15) 0.12107(15) 0.0501(5) Uani 1 1 d . . . . .
H18 H 0.0664 0.2973 0.0831 0.060 Uiso 1 1 calc R U . . .
C19 C 0.14041(14) 0.43975(14) 0.07843(14) 0.0452(4) Uani 1 1 d . . . . .
H19 H 0.1036 0.4333 0.0116 0.054 Uiso 1 1 calc R U . . .
C20 C 0.21719(12) 0.53138(13) 0.13244(12) 0.0356(3) Uani 1 1 d . . . . .
C21 C 0.24440(13) 0.61563(14) 0.08012(12) 0.0399(4) Uani 1 1 d . . . . .
H21 H 0.2986 0.6745 0.1308 0.048 Uiso 1 1 calc R U . . .
C22 C 0.14951(19) 0.6637(2) 0.04787(19) 0.0671(6) Uani 1 1 d . . . . .
H22A H 0.0980 0.6095 -0.0071 0.101 Uiso 1 1 calc R U . . .
H22B H 0.1724 0.7237 0.0236 0.101 Uiso 1 1 calc R U . . .
H22C H 0.1180 0.6883 0.1067 0.101 Uiso 1 1 calc R U . . .
C23 C 0.29146(17) 0.57159(17) -0.01254(15) 0.0560(5) Uani 1 1 d . . . . .
H23A H 0.3533 0.5439 0.0093 0.084 Uiso 1 1 calc R U . . .
H23B H 0.3115 0.6284 -0.0418 0.084 Uiso 1 1 calc R U . . .
H23C H 0.2397 0.5143 -0.0641 0.084 Uiso 1 1 calc R U . . .
C24 C 0.30240(17) 0.46601(16) 0.38607(15) 0.0537(5) Uani 1 1 d . . . . .
H24 H 0.3464 0.5388 0.4175 0.064 Uiso 1 1 calc R U . . .
C25 C 0.37469(19) 0.3853(2) 0.3851(2) 0.0766(7) Uani 1 1 d . . . . .
H25A H 0.3330 0.3131 0.3568 0.115 Uiso 1 1 calc R U . . .
H25B H 0.4123 0.3956 0.4551 0.115 Uiso 1 1 calc R U . . .
H25C H 0.4249 0.3958 0.3427 0.115 Uiso 1 1 calc R U . . .
C26 C 0.2233(2) 0.4507(2) 0.45396(19) 0.0752(7) Uani 1 1 d . . . . .
H26A H 0.1786 0.5036 0.4559 0.113 Uiso 1 1 calc R U . . .
H26B H 0.2613 0.4596 0.5235 0.113 Uiso 1 1 calc R U . . .
H26C H 0.1799 0.3793 0.4254 0.113 Uiso 1 1 calc R U . . .
C27 C 0.11653(11) 0.81963(12) 0.32317(11) 0.0325(3) Uani 1 1 d . . . . .
C28 C 0.03703(12) 0.72725(13) 0.29903(12) 0.0362(3) Uani 1 1 d . . . . .
C29 C -0.05170(13) 0.71470(15) 0.22176(13) 0.0449(4) Uani 1 1 d . . . . .
H29 H -0.1056 0.6540 0.2053 0.054 Uiso 1 1 calc R U . . .
C30 C -0.06240(13) 0.78868(16) 0.16898(13) 0.0476(4) Uani 1 1 d . . . . .
H30 H -0.1229 0.7783 0.1172 0.057 Uiso 1 1 calc R U . . .
C31 C 0.01587(14) 0.87797(15) 0.19234(13) 0.0452(4) Uani 1 1 d . . . . .
H31 H 0.0084 0.9279 0.1556 0.054 Uiso 1 1 calc R U . . .
C32 C 0.10641(12) 0.89606(13) 0.26974(12) 0.0378(3) Uani 1 1 d . . . . .
C33 C 0.18788(14) 0.99828(15) 0.29463(15) 0.0479(4) Uani 1 1 d . . . . .
H33 H 0.2477 0.9954 0.3476 0.057 Uiso 1 1 calc R U . . .
C34 C 0.23062(19) 1.0090(2) 0.2013(2) 0.0708(6) Uani 1 1 d . . . . .
H34A H 0.2567 0.9449 0.1716 0.106 Uiso 1 1 calc R U . . .
H34B H 0.2877 1.0709 0.2225 0.106 Uiso 1 1 calc R U . . .
H34C H 0.1748 1.0180 0.1503 0.106 Uiso 1 1 calc R U . . .
C35 C 0.14199(18) 1.09739(16) 0.3414(2) 0.0658(6) Uani 1 1 d . . . . .
H35A H 0.0826 1.1020 0.2913 0.099 Uiso 1 1 calc R U . . .
H35B H 0.1959 1.1617 0.3594 0.099 Uiso 1 1 calc R U . . .
H35C H 0.1186 1.0908 0.4030 0.099 Uiso 1 1 calc R U . . .
C36 C 0.04514(13) 0.64593(15) 0.35793(14) 0.0454(4) Uani 1 1 d . . . . .
H36 H 0.1206 0.6427 0.3764 0.054 Uiso 1 1 calc R U . . .
C37 C -0.01402(16) 0.53307(15) 0.29543(19) 0.0590(5) Uani 1 1 d . . . . .
H37A H -0.0893 0.5316 0.2835 0.089 Uiso 1 1 calc R U . . .
H37B H 0.0027 0.4833 0.3333 0.089 Uiso 1 1 calc R U . . .
H37C H 0.0069 0.5124 0.2297 0.089 Uiso 1 1 calc R U . . .
C38 C 0.0072(2) 0.6815(2) 0.45875(18) 0.0748(7) Uani 1 1 d . . . . .
H38A H 0.0491 0.7507 0.5011 0.112 Uiso 1 1 calc R U . . .
H38B H 0.0148 0.6292 0.4958 0.112 Uiso 1 1 calc R U . . .
H38C H -0.0663 0.6871 0.4433 0.112 Uiso 1 1 calc R U . . .
C39A C 0.3615(13) 0.2410(13) 0.0379(13) 0.119(6) Uani 0.424(9) 1 d D U P A 1
H39A H 0.3056 0.2557 0.0708 0.143 Uiso 0.424(9) 1 calc R U P A 1
C40A C 0.3790(11) 0.2810(10) -0.0366(13) 0.089(6) Uani 0.424(9) 1 d D U P A 1
H40A H 0.3413 0.3326 -0.0511 0.107 Uiso 0.424(9) 1 calc R U P A 1
C41A C 0.4501(11) 0.2495(11) -0.0924(10) 0.080(5) Uani 0.424(9) 1 d D U P A 1
H41A H 0.4591 0.2771 -0.1472 0.096 Uiso 0.424(9) 1 calc R U P A 1
C42A C 0.5080(10) 0.1797(12) -0.0710(11) 0.084(4) Uani 0.424(9) 1 d D U P A 1
H42A H 0.5547 0.1546 -0.1125 0.100 Uiso 0.424(9) 1 calc R U P A 1
C43A C 0.4982(8) 0.1468(8) 0.0095(12) 0.106(4) Uani 0.424(9) 1 d D U P A 1
H43A H 0.5421 0.1011 0.0270 0.128 Uiso 0.424(9) 1 calc R U P A 1
C44A C 0.4299(11) 0.1745(12) 0.0670(8) 0.131(4) Uani 0.424(9) 1 d D U P A 1
H44A H 0.4265 0.1512 0.1253 0.157 Uiso 0.424(9) 1 calc R U P A 1
C39B C 0.3373(8) 0.1908(7) 0.0348(7) 0.093(2) Uani 0.576(9) 1 d D U P A 2
H39B H 0.2904 0.1859 0.0787 0.111 Uiso 0.576(9) 1 calc R U P A 2
C40B C 0.3498(6) 0.2775(6) 0.0017(6) 0.0571(18) Uani 0.576(9) 1 d D U P A 2
H40B H 0.3133 0.3330 0.0230 0.068 Uiso 0.576(9) 1 calc R U P A 2
C41B C 0.4169(7) 0.2836(8) -0.0639(7) 0.064(2) Uani 0.576(9) 1 d D U P A 2
H41B H 0.4212 0.3402 -0.0931 0.077 Uiso 0.576(9) 1 calc R U P A 2
C42B C 0.4779(7) 0.2075(8) -0.0871(7) 0.070(3) Uani 0.576(9) 1 d D U P A 2
H42B H 0.5296 0.2153 -0.1256 0.084 Uiso 0.576(9) 1 calc R U P A 2
C43B C 0.4611(7) 0.1197(6) -0.0523(7) 0.099(2) Uani 0.576(9) 1 d D U P A 2
H43B H 0.4991 0.0645 -0.0696 0.119 Uiso 0.576(9) 1 calc R U P A 2
C44B C 0.3883(8) 0.1130(7) 0.0080(8) 0.114(3) Uani 0.576(9) 1 d D U P A 2
H44B H 0.3751 0.0520 0.0300 0.137 Uiso 0.576(9) 1 calc R U P A 2
C45A C -0.3765(11) 1.2645(12) 0.2995(12) 0.199(6) Uani 0.702(10) 1 d D U P B 1
H45A H -0.4144 1.2737 0.2366 0.298 Uiso 0.702(10) 1 calc R U P B 1
H45B H -0.3919 1.3140 0.3589 0.298 Uiso 0.702(10) 1 calc R U P B 1
H45C H -0.3984 1.1915 0.3003 0.298 Uiso 0.702(10) 1 calc R U P B 1
C46A C -0.2575(7) 1.2869(8) 0.3039(8) 0.162(4) Uani 0.702(10) 1 d D U P B 1
H46A H -0.2352 1.3564 0.2933 0.194 Uiso 0.702(10) 1 calc R U P B 1
H46B H -0.2171 1.2864 0.3704 0.194 Uiso 0.702(10) 1 calc R U P B 1
C47A C -0.2436(6) 1.1962(6) 0.2169(7) 0.122(3) Uani 0.702(10) 1 d D U P B 1
H47A H -0.2876 1.1971 0.1522 0.146 Uiso 0.702(10) 1 calc R U P B 1
H47B H -0.2684 1.1281 0.2289 0.146 Uiso 0.702(10) 1 calc R U P B 1
C48A C -0.1306(6) 1.2021(6) 0.2052(6) 0.130(2) Uani 0.702(10) 1 d D U P B 1
H48A H -0.0840 1.2071 0.2706 0.155 Uiso 0.702(10) 1 calc R U P B 1
H48B H -0.1069 1.2647 0.1837 0.155 Uiso 0.702(10) 1 calc R U P B 1
C49A C -0.1307(11) 1.0956(10) 0.1202(11) 0.200(6) Uani 0.702(10) 1 d D U P B 1
H49A H -0.1373 1.0362 0.1489 0.300 Uiso 0.702(10) 1 calc R U P B 1
H49B H -0.0652 1.1019 0.0964 0.300 Uiso 0.702(10) 1 calc R U P B 1
H49C H -0.1896 1.0829 0.0625 0.300 Uiso 0.702(10) 1 calc R U P B 1
C45B C -0.3479(19) 1.2970(16) 0.3489(18) 0.107(6) Uani 0.298(10) 1 d D U P B 2
H45D H -0.4193 1.2600 0.3417 0.160 Uiso 0.298(10) 1 calc R U P B 2
H45E H -0.3466 1.3732 0.3617 0.160 Uiso 0.298(10) 1 calc R U P B 2
H45F H -0.3018 1.2858 0.4064 0.160 Uiso 0.298(10) 1 calc R U P B 2
C46B C -0.312(2) 1.255(2) 0.254(2) 0.183(8) Uani 0.298(10) 1 d D U P B 2
H46C H -0.3127 1.3086 0.2168 0.219 Uiso 0.298(10) 1 calc R U P B 2
H46D H -0.3633 1.1911 0.2109 0.219 Uiso 0.298(10) 1 calc R U P B 2
C47B C -0.2051(17) 1.226(2) 0.2618(18) 0.171(9) Uani 0.298(10) 1 d D U P B 2
H47C H -0.1926 1.1867 0.3125 0.205 Uiso 0.298(10) 1 calc R U P B 2
H47D H -0.1490 1.2893 0.2803 0.205 Uiso 0.298(10) 1 calc R U P B 2
C48B C -0.2130(18) 1.155(2) 0.1542(16) 0.177(8) Uani 0.298(10) 1 d D U P B 2
H48C H -0.2619 1.0883 0.1442 0.212 Uiso 0.298(10) 1 calc R U P B 2
H48D H -0.2455 1.1906 0.1063 0.212 Uiso 0.298(10) 1 calc R U P B 2
C49B C -0.1148(15) 1.1268(14) 0.1225(18) 0.105(7) Uani 0.298(10) 1 d D U P B 2
H49D H -0.0546 1.1623 0.1790 0.158 Uiso 0.298(10) 1 calc R U P B 2
H49E H -0.1061 1.1497 0.0627 0.158 Uiso 0.298(10) 1 calc R U P B 2
H49F H -0.1200 1.0497 0.1053 0.158 Uiso 0.298(10) 1 calc R U P B 2

loop_
_atom_site_aniso_label
_atom_site_aniso_U_11
_atom_site_aniso_U_22
_atom_site_aniso_U_33
_atom_site_aniso_U_23
_atom_site_aniso_U_13
_atom_site_aniso_U_12
Ti 0.02511(14) 0.02859(15) 0.02938(15) 0.00535(11) 0.00347(10) 0.00343(10)
O 0.0371(6) 0.0361(6) 0.0370(6) 0.0111(5) 0.0076(5) 0.0048(5)
N1 0.0264(6) 0.0317(6) 0.0309(6) 0.0044(5) 0.0036(5) 0.0033(5)
N2 0.0300(6) 0.0296(6) 0.0321(6) 0.0065(5) 0.0031(5) 0.0011(5)
N3 0.0265(6) 0.0347(7) 0.0375(7) 0.0123(5) 0.0027(5) 0.0035(5)
N4 0.0274(6) 0.0296(6) 0.0338(6) 0.0063(5) 0.0065(5) 0.0043(5)
C1 0.0347(8) 0.0308(8) 0.0327(8) 0.0072(6) 0.0075(6) 0.0046(6)
C2 0.0378(9) 0.0461(10) 0.0388(9) 0.0028(7) 0.0065(7) 0.0111(7)
C3 0.0503(10) 0.0520(11) 0.0441(10) 0.0014(8) 0.0145(8) 0.0192(8)
C4 0.0574(11) 0.0475(10) 0.0360(9) -0.0035(8) 0.0092(8) 0.0102(8)
C5 0.0446(9) 0.0411(9) 0.0335(8) 0.0011(7) 0.0012(7) 0.0040(7)
C6 0.0362(8) 0.0296(8) 0.0310(7) 0.0056(6) 0.0048(6) 0.0020(6)
C7 0.0351(8) 0.0332(8) 0.0356(8) 0.0071(6) -0.0019(6) -0.0021(6)
C8 0.0265(7) 0.0396(9) 0.0431(9) 0.0126(7) -0.0017(6) 0.0007(6)
C9 0.0295(7) 0.0409(9) 0.0369(8) 0.0156(7) 0.0084(6) 0.0100(6)
C10 0.0313(8) 0.0575(11) 0.0498(10) 0.0233(9) 0.0080(7) 0.0096(7)
C11 0.0366(9) 0.0726(13) 0.0590(11) 0.0289(10) 0.0215(8) 0.0240(9)
C12 0.0510(10) 0.0549(11) 0.0493(10) 0.0187(9) 0.0244(8) 0.0247(9)
C13 0.0422(9) 0.0400(9) 0.0419(9) 0.0116(7) 0.0156(7) 0.0120(7)
C14 0.0328(8) 0.0355(8) 0.0335(8) 0.0145(6) 0.0102(6) 0.0091(6)
C15 0.0288(7) 0.0291(7) 0.0343(7) 0.0037(6) 0.0095(6) 0.0045(6)
C16 0.0404(9) 0.0337(8) 0.0465(9) 0.0119(7) 0.0118(7) 0.0070(7)
C17 0.0478(10) 0.0340(9) 0.0628(12) 0.0139(8) 0.0184(9) 0.0009(7)
C18 0.0416(9) 0.0368(9) 0.0584(11) -0.0016(8) 0.0105(8) -0.0043(7)
C19 0.0395(9) 0.0456(10) 0.0384(9) -0.0006(7) 0.0037(7) 0.0014(7)
C20 0.0323(8) 0.0361(8) 0.0354(8) 0.0041(6) 0.0101(6) 0.0069(6)
C21 0.0425(9) 0.0421(9) 0.0319(8) 0.0078(7) 0.0066(7) 0.0062(7)
C22 0.0759(15) 0.0800(16) 0.0694(14) 0.0384(12) 0.0332(12) 0.0405(13)
C23 0.0616(12) 0.0613(12) 0.0511(11) 0.0167(9) 0.0262(9) 0.0151(10)
C24 0.0619(12) 0.0495(11) 0.0519(11) 0.0252(9) 0.0076(9) 0.0038(9)
C25 0.0606(14) 0.102(2) 0.0918(18) 0.0605(16) 0.0203(12) 0.0276(13)
C26 0.0883(17) 0.0961(19) 0.0628(14) 0.0427(13) 0.0283(13) 0.0363(15)
C27 0.0261(7) 0.0360(8) 0.0306(7) 0.0014(6) 0.0067(6) 0.0065(6)
C28 0.0280(7) 0.0388(8) 0.0362(8) 0.0013(7) 0.0103(6) 0.0041(6)
C29 0.0287(8) 0.0495(10) 0.0417(9) -0.0047(8) 0.0041(7) 0.0005(7)
C30 0.0356(9) 0.0588(11) 0.0354(9) -0.0023(8) -0.0033(7) 0.0133(8)
C31 0.0432(9) 0.0512(10) 0.0386(9) 0.0092(8) 0.0027(7) 0.0175(8)
C32 0.0325(8) 0.0393(9) 0.0376(8) 0.0056(7) 0.0050(6) 0.0093(7)
C33 0.0420(9) 0.0445(10) 0.0572(11) 0.0219(9) 0.0017(8) 0.0066(8)
C34 0.0633(14) 0.0834(16) 0.0804(16) 0.0492(14) 0.0173(12) 0.0110(12)
C35 0.0613(13) 0.0404(11) 0.0864(16) 0.0160(11) -0.0028(11) 0.0081(9)
C36 0.0330(8) 0.0463(10) 0.0536(10) 0.0135(8) 0.0107(7) -0.0011(7)
C37 0.0448(10) 0.0410(10) 0.0844(15) 0.0102(10) 0.0154(10) 0.0017(8)
C38 0.1036(19) 0.0626(14) 0.0600(13) 0.0205(11) 0.0343(13) -0.0018(13)
C39A 0.113(9) 0.090(10) 0.132(10) -0.020(8) 0.077(7) -0.007(7)
C40A 0.079(11) 0.055(5) 0.110(13) 0.003(8) -0.007(7) 0.018(7)
C41A 0.083(11) 0.082(10) 0.058(6) 0.030(6) -0.011(6) -0.024(7)
C42A 0.062(7) 0.083(7) 0.092(7) 0.001(5) 0.031(6) 0.000(5)
C43A 0.104(7) 0.077(5) 0.133(8) 0.044(6) -0.013(7) 0.024(5)
C44A 0.155(9) 0.155(10) 0.064(5) 0.047(6) 0.011(6) -0.045(8)
C39B 0.119(6) 0.080(5) 0.106(5) 0.045(4) 0.063(4) 0.028(4)
C40B 0.051(3) 0.047(3) 0.063(4) 0.006(3) 0.008(3) 0.003(2)
C41B 0.071(6) 0.062(4) 0.060(4) 0.021(3) 0.015(3) 0.004(4)
C42B 0.050(5) 0.094(8) 0.055(4) 0.006(4) 0.014(3) 0.007(4)
C43B 0.113(5) 0.098(5) 0.104(5) 0.030(4) 0.035(5) 0.063(4)
C44B 0.161(7) 0.093(5) 0.133(6) 0.072(5) 0.068(6) 0.051(5)
C45A 0.213(14) 0.198(13) 0.289(18) 0.160(12) 0.144(13) 0.096(11)
C46A 0.118(6) 0.163(7) 0.181(8) 0.009(6) 0.043(6) 0.018(5)
C47A 0.109(5) 0.099(5) 0.174(8) 0.068(5) 0.026(5) 0.024(4)
C48A 0.110(5) 0.150(6) 0.117(5) 0.030(4) 0.019(4) 0.017(4)
C49A 0.269(16) 0.171(11) 0.181(10) 0.062(8) 0.021(10) 0.129(10)
C45B 0.122(12) 0.070(7) 0.138(13) 0.046(8) 0.044(9) 0.004(7)
C46B 0.158(16) 0.161(15) 0.232(19) 0.047(14) 0.039(15) 0.074(14)
C47B 0.143(15) 0.142(14) 0.211(16) 0.025(13) 0.032(14) 0.034(12)
C48B 0.149(14) 0.216(16) 0.172(15) 0.056(13) 0.011(12) 0.097(12)
C49B 0.106(10) 0.072(8) 0.134(14) 0.063(9) -0.012(9) -0.008(8)

loop_
_atom_type_symbol
_atom_type_description
_atom_type_scat_dispersion_real
_atom_type_scat_dispersion_imag
_atom_type_scat_source
C C 0.0033 0.0016 'International Tables Vol C Tables 4.2.6.8 and 6.1.1.4'
H H 0.0000 0.0000 'International Tables Vol C Tables 4.2.6.8 and 6.1.1.4'
N N 0.0061 0.0033 'International Tables Vol C Tables 4.2.6.8 and 6.1.1.4'
O O 0.0106 0.0060 'International Tables Vol C Tables 4.2.6.8 and 6.1.1.4'
Ti Ti 0.2776 0.4457 'International Tables Vol C Tables 4.2.6.8 and 6.1.1.4'

loop_
_geom_angle_atom_site_label_1
_geom_angle_atom_site_label_2
_geom_angle_atom_site_label_3
_geom_angle
O Ti N1 105.18(5)
O Ti N4 105.66(5)
N1 Ti N4 124.02(5)
O Ti N3 94.71(5)
N1 Ti N3 144.73(5)
N4 Ti N3 75.94(5)
O Ti N2 104.88(5)
N1 Ti N2 75.40(5)
N4 Ti N2 136.56(5)
N3 Ti N2 71.44(5)
C1 N1 C27 117.07(12)
C1 N1 Ti 118.26(10)
C27 N1 Ti 121.06(9)
C7 N2 C6 126.58(13)
C7 N2 Ti 117.85(11)
C6 N2 Ti 115.58(9)
C8 N3 C9 128.57(13)
C8 N3 Ti 119.05(11)
C9 N3 Ti 112.14(9)
C14 N4 C15 115.74(12)
C14 N4 Ti 113.32(10)
C15 N4 Ti 130.58(9)
N1 C1 C2 125.13(14)
N1 C1 C6 117.91(13)
C2 C1 C6 116.95(14)
C3 C2 C1 120.33(16)
C3 C2 H2 119.8
C1 C2 H2 119.8
C2 C3 C4 121.70(17)
C2 C3 H3 119.2
C4 C3 H3 119.2
C5 C4 C3 119.53(16)
C5 C4 H4 120.2
C3 C4 H4 120.2
C4 C5 C6 119.62(16)
C4 C5 H5 120.2
C6 C5 H5 120.2
N2 C6 C5 125.56(14)
N2 C6 C1 112.57(13)
C5 C6 C1 121.86(15)
N2 C7 C8 115.33(14)
N2 C7 H7 122.3
C8 C7 H7 122.3
N3 C8 C7 115.22(14)
N3 C8 H8 122.4
C7 C8 H8 122.4
N3 C9 C10 125.66(15)
N3 C9 C14 112.57(13)
C10 C9 C14 121.74(15)
C11 C10 C9 119.54(17)
C11 C10 H10 120.2
C9 C10 H10 120.2
C10 C11 C12 119.73(16)
C10 C11 H11 120.1
C12 C11 H11 120.1
C13 C12 C11 121.79(17)
C13 C12 H12 119.1
C11 C12 H12 119.1
C12 C13 C14 120.28(16)
C12 C13 H13 119.9
C14 C13 H13 119.9
N4 C14 C13 124.98(14)
N4 C14 C9 118.13(13)
C13 C14 C9 116.87(14)
C20 C15 C16 121.04(14)
C20 C15 N4 120.06(14)
C16 C15 N4 118.86(14)
C17 C16 C15 117.87(16)
C17 C16 C24 120.26(16)
C15 C16 C24 121.86(15)
C18 C17 C16 121.56(17)
C18 C17 H17 119.2
C16 C17 H17 119.2
C19 C18 C17 119.92(16)
C19 C18 H18 120.0
C17 C18 H18 120.0
C18 C19 C20 121.27(17)
C18 C19 H19 119.4
C20 C19 H19 119.4
C19 C20 C15 118.32(15)
C19 C20 C21 119.53(15)
C15 C20 C21 122.10(14)
C20 C21 C23 111.63(15)
C20 C21 C22 112.25(15)
C23 C21 C22 110.11(16)
C20 C21 H21 107.5
C23 C21 H21 107.5
C22 C21 H21 107.5
C21 C22 H22A 109.5
C21 C22 H22B 109.5
H22A C22 H22B 109.5
C21 C22 H22C 109.5
H22A C22 H22C 109.5
H22B C22 H22C 109.5
C21 C23 H23A 109.5
C21 C23 H23B 109.5
H23A C23 H23B 109.5
C21 C23 H23C 109.5
H23A C23 H23C 109.5
H23B C23 H23C 109.5
C16 C24 C25 111.93(18)
C16 C24 C26 111.23(18)
C25 C24 C26 109.81(18)
C16 C24 H24 107.9
C25 C24 H24 107.9
C26 C24 H24 107.9
C24 C25 H25A 109.5
C24 C25 H25B 109.5
H25A C25 H25B 109.5
C24 C25 H25C 109.5
H25A C25 H25C 109.5
H25B C25 H25C 109.5
C24 C26 H26A 109.5
C24 C26 H26B 109.5
H26A C26 H26B 109.5
C24 C26 H26C 109.5
H26A C26 H26C 109.5
H26B C26 H26C 109.5
C32 C27 C28 120.63(14)
C32 C27 N1 119.71(13)
C28 C27 N1 119.65(14)
C29 C28 C27 118.08(16)
C29 C28 C36 120.58(15)
C27 C28 C36 121.30(14)
C30 C29 C28 121.82(16)
C30 C29 H29 119.1
C28 C29 H29 119.1
C29 C30 C31 119.72(16)
C29 C30 H30 120.1
C31 C30 H30 120.1
C30 C31 C32 121.40(17)
C30 C31 H31 119.3
C32 C31 H31 119.3
C31 C32 C27 118.35(15)
C31 C32 C33 118.82(16)
C27 C32 C33 122.81(14)
C32 C33 C34 112.44(17)
C32 C33 C35 110.58(16)
C34 C33 C35 110.74(18)
C32 C33 H33 107.6
C34 C33 H33 107.6
C35 C33 H33 107.6
C33 C34 H34A 109.5
C33 C34 H34B 109.5
H34A C34 H34B 109.5
C33 C34 H34C 109.5
H34A C34 H34C 109.5
H34B C34 H34C 109.5
C33 C35 H35A 109.5
C33 C35 H35B 109.5
H35A C35 H35B 109.5
C33 C35 H35C 109.5
H35A C35 H35C 109.5
H35B C35 H35C 109.5
C28 C36 C37 113.61(16)
C28 C36 C38 111.01(17)
C37 C36 C38 109.59(16)
C28 C36 H36 107.5
C37 C36 H36 107.5
C38 C36 H36 107.5
C36 C37 H37A 109.5
C36 C37 H37B 109.5
H37A C37 H37B 109.5
C36 C37 H37C 109.5
H37A C37 H37C 109.5
H37B C37 H37C 109.5
C36 C38 H38A 109.5
C36 C38 H38B 109.5
H38A C38 H38B 109.5
C36 C38 H38C 109.5
H38A C38 H38C 109.5
H38B C38 H38C 109.5
C40A C39A C44A 117.7(10)
C40A C39A H39A 121.2
C44A C39A H39A 121.2
C39A C40A C41A 121.2(10)
C39A C40A H40A 119.4
C41A C40A H40A 119.4
C42A C41A C40A 120.9(11)
C42A C41A H41A 119.6
C40A C41A H41A 119.6
C43A C42A C41A 118.4(11)
C43A C42A H42A 120.8
C41A C42A H42A 120.8
C42A C43A C44A 123.4(9)
C42A C43A H43A 118.3
C44A C43A H43A 118.3
C43A C44A C39A 117.8(8)
C43A C44A H44A 121.1
C39A C44A H44A 121.1
C44B C39B C40B 122.1(8)
C44B C39B H39B 119.0
C40B C39B H39B 119.0
C39B C40B C41B 118.9(9)
C39B C40B H40B 120.6
C41B C40B H40B 120.6
C42B C41B C40B 120.4(9)
C42B C41B H41B 119.8
C40B C41B H41B 119.8
C41B C42B C43B 118.1(7)
C41B C42B H42B 121.0
C43B C42B H42B 121.0
C42B C43B C44B 119.6(6)
C42B C43B H43B 120.2
C44B C43B H43B 120.2
C39B C44B C43B 120.6(6)
C39B C44B H44B 119.7
C43B C44B H44B 119.7
C46A C45A H45A 109.5
C46A C45A H45B 109.5
H45A C45A H45B 109.5
C46A C45A H45C 109.5
H45A C45A H45C 109.5
H45B C45A H45C 109.5
C47A C46A C45A 103.5(10)
C47A C46A H46A 111.1
C45A C46A H46A 111.1
C47A C46A H46B 111.1
C45A C46A H46B 111.1
H46A C46A H46B 109.0
C46A C47A C48A 113.2(8)
C46A C47A H47A 108.9
C48A C47A H47A 108.9
C46A C47A H47B 108.9
C48A C47A H47B 108.9
H47A C47A H47B 107.8
C47A C48A C49A 105.3(8)
C47A C48A H48A 110.7
C49A C48A H48A 110.7
C47A C48A H48B 110.7
C49A C48A H48B 110.7
H48A C48A H48B 108.8
C48A C49A H49A 109.5
C48A C49A H49B 109.5
H49A C49A H49B 109.5
C48A C49A H49C 109.5
H49A C49A H49C 109.5
H49B C49A H49C 109.5
C46B C45B H45D 109.5
C46B C45B H45E 109.5
H45D C45B H45E 109.5
C46B C45B H45F 109.5
H45D C45B H45F 109.5
H45E C45B H45F 109.5
C45B C46B C47B 119(2)
C45B C46B H46C 107.6
C47B C46B H46C 107.6
C45B C46B H46D 107.6
C47B C46B H46D 107.6
H46C C46B H46D 107.0
C46B C47B C48B 102(2)
C46B C47B H47C 111.4
C48B C47B H47C 111.4
C46B C47B H47D 111.4
C48B C47B H47D 111.4
H47C C47B H47D 109.3
C49B C48B C47B 119(2)
C49B C48B H48C 107.6
C47B C48B H48C 107.6
C49B C48B H48D 107.6
C47B C48B H48D 107.6
H48C C48B H48D 107.0
C48B C49B H49D 109.5
C48B C49B H49E 109.5
H49D C49B H49E 109.5
C48B C49B H49F 109.5
H49D C49B H49F 109.5
H49E C49B H49F 109.5

loop_
_geom_bond_atom_site_label_1
_geom_bond_atom_site_label_2
_geom_bond_distance
Ti O 1.6361(11)
Ti N1 2.0538(13)
Ti N4 2.0640(12)
Ti N3 2.1603(13)
Ti N2 2.1938(12)
N1 C1 1.3770(19)
N1 C27 1.4384(19)
N2 C7 1.301(2)
N2 C6 1.395(2)
N3 C8 1.297(2)
N3 C9 1.388(2)
N4 C14 1.3750(19)
N4 C15 1.4367(18)
C1 C2 1.411(2)
C1 C6 1.419(2)
C2 C3 1.379(2)
C2 H2 0.9400
C3 C4 1.396(3)
C3 H3 0.9400
C4 C5 1.373(3)
C4 H4 0.9400
C5 C6 1.398(2)
C5 H5 0.9400
C7 C8 1.433(2)
C7 H7 0.9400
C8 H8 0.9400
C9 C10 1.405(2)
C9 C14 1.418(2)
C10 C11 1.367(3)
C10 H10 0.9400
C11 C12 1.393(3)
C11 H11 0.9400
C12 C13 1.378(2)
C12 H12 0.9400
C13 C14 1.414(2)
C13 H13 0.9400
C15 C20 1.403(2)
C15 C16 1.407(2)
C16 C17 1.397(2)
C16 C24 1.516(3)
C17 C18 1.374(3)
C17 H17 0.9400
C18 C19 1.374(3)
C18 H18 0.9400
C19 C20 1.397(2)
C19 H19 0.9400
C20 C21 1.515(2)
C21 C23 1.521(2)
C21 C22 1.528(3)
C21 H21 0.9900
C22 H22A 0.9700
C22 H22B 0.9700
C22 H22C 0.9700
C23 H23A 0.9700
C23 H23B 0.9700
C23 H23C 0.9700
C24 C25 1.521(3)
C24 C26 1.538(3)
C24 H24 0.9900
C25 H25A 0.9700
C25 H25B 0.9700
C25 H25C 0.9700
C26 H26A 0.9700
C26 H26B 0.9700
C26 H26C 0.9700
C27 C32 1.409(2)
C27 C28 1.412(2)
C28 C29 1.395(2)
C28 C36 1.516(3)
C29 C30 1.376(3)
C29 H29 0.9400
C30 C31 1.376(3)
C30 H30 0.9400
C31 C32 1.400(2)
C31 H31 0.9400
C32 C33 1.518(2)
C33 C34 1.519(3)
C33 C35 1.544(3)
C33 H33 0.9900
C34 H34A 0.9700
C34 H34B 0.9700
C34 H34C 0.9700
C35 H35A 0.9700
C35 H35B 0.9700
C35 H35C 0.9700
C36 C37 1.523(3)
C36 C38 1.530(3)
C36 H36 0.9900
C37 H37A 0.9700
C37 H37B 0.9700
C37 H37C 0.9700
C38 H38A 0.9700
C38 H38B 0.9700
C38 H38C 0.9700
C39A C40A 1.314(12)
C39A C44A 1.42(2)
C39A H39A 0.9400
C40A C41A 1.346(11)
C40A H40A 0.9400
C41A C42A 1.335(11)
C41A H41A 0.9400
C42A C43A 1.316(12)
C42A H42A 0.9400
C43A C44A 1.318(11)
C43A H43A 0.9400
C44A H44A 0.9400
C39B C44B 1.307(10)
C39B C40B 1.342(10)
C39B H39B 0.9400
C40B C41B 1.373(9)
C40B H40B 0.9400
C41B C42B 1.374(10)
C41B H41B 0.9400
C42B C43B 1.374(10)
C42B H42B 0.9400
C43B C44B 1.376(8)
C43B H43B 0.9400
C44B H44B 0.9400
C45A C46A 1.535(13)
C45A H45A 0.9700
C45A H45B 0.9700
C45A H45C 0.9700
C46A C47A 1.504(10)
C46A H46A 0.9800
C46A H46B 0.9800
C47A C48A 1.511(9)
C47A H47A 0.9800
C47A H47B 0.9800
C48A C49A 1.567(12)
C48A H48A 0.9800
C48A H48B 0.9800
C49A H49A 0.9700
C49A H49B 0.9700
C49A H49C 0.9700
C45B C46B 1.46(2)
C45B H45D 0.9700
C45B H45E 0.9700
C45B H45F 0.9700
C46B C47B 1.49(2)
C46B H46C 0.9800
C46B H46D 0.9800
C47B C48B 1.50(2)
C47B H47C 0.9800
C47B H47D 0.9800
C48B C49B 1.49(2)
C48B H48C 0.9800
C48B H48D 0.9800
C49B H49D 0.9700
C49B H49E 0.9700
C49B H49F 0.9700
